data_7160210
loop_
_publ_author_name
'Cheruthu, Nusaiba Madappuram'
'Hashim, P. K.'
'Sahu, Saugata'
'Takahashi, Kiyonori'
'Nakamura, Takayoshi'
'Mitomo, Hideyuki'
'Ijiro, Kuniharu'
'Tamaoki, Nobuyuki'

_publ_section_title
;
 Azophotoswitches containing thiazole, isothiazole, thiadiazole, and
 isothiadiazole
;
_journal_name_full 'Organic &amp; Biomolecular Chemistry'
_journal_paper_doi 10.1039/D4OB01573H
_journal_year 2024
_chemical_formula_moiety 'C4 H2 N6 S2'
_chemical_formula_sum 'C4 H2 N6 S2'
_chemical_formula_weight 198.24
_space_group_crystal_system monoclinic
_space_group_IT_number 14
_space_group_name_Hall '-P 2yn'
_space_group_name_H-M_alt 'P 1 21/n 1'
_atom_sites_solution_hydrogens geom
_atom_sites_solution_primary dual
_audit_creation_date 2023-12-12
_audit_creation_method
;
Olex2 1.5-ac5-023
(compiled 2022.04.12 svn.rca3783a0 for Rigaku Oxford Diffraction, GUI svn.r6498)
;
_audit_update_record
;
2024-07-16 deposited with the CCDC.	2024-11-06 downloaded from the CCDC.
;
_cell_angle_alpha 90
_cell_angle_beta 109.377(13)
_cell_angle_gamma 90
_cell_formula_units_Z 2
_cell_length_a 3.7758(4)
_cell_length_b 18.2803(16)
_cell_length_c 5.4893(7)
_cell_measurement_reflns_used 1535
_cell_measurement_temperature 98.4(8)
_cell_measurement_theta_max 31.0600
_cell_measurement_theta_min 2.2220
_cell_volume 357.42(7)
_computing_cell_refinement 'CrysAlisPro 1.171.42.67a (Rigaku OD, 2022)'
_computing_data_collection 'CrysAlisPro 1.171.42.67a (Rigaku OD, 2022)'
_computing_data_reduction 'CrysAlisPro 1.171.42.67a (Rigaku OD, 2022)'
_computing_molecular_graphics 'Olex2 1.5-ac5-023 (Dolomanov et al., 2009)'
_computing_publication_material 'Olex2 1.5-ac5-023 (Dolomanov et al., 2009)'
_computing_structure_refinement 'SHELXL 2018/3 (Sheldrick, 2015)'
_computing_structure_solution 'SHELXT 2018/2 (Sheldrick, 2018)'
_diffrn_ambient_environment N~2~
_diffrn_ambient_temperature 98.4(8)
_diffrn_detector 'Hybrid Pixel Array Detector'
_diffrn_detector_area_resol_mean 10.0000
_diffrn_detector_type HyPix
_diffrn_measured_fraction_theta_full 0.983
_diffrn_measured_fraction_theta_max 0.979
_diffrn_measurement_details
;
List of Runs (angles in degrees, time in seconds):

  # Type    Start    End  Width  t~exp~   \w     \q     \k     \f   Frames
#--------------------------------------------------------------------------
  1  \w    -25.00   5.00   0.50    2.18    --   -5.45 -95.00 -69.00   60
  2  \w    -15.00  12.00   0.50    2.18    --   -5.45 -99.00  30.00   54
  3  \w    -14.00  38.00   0.50    2.18    --    5.68 -99.00  60.00  104
  4  \w    -18.00  20.00   0.50    2.18    --    5.68 -77.00 177.00   76
  5  \w    -67.00 -26.00   0.50    2.18    --    5.68 -77.00 177.00   82
;
_diffrn_measurement_device 'four-circle diffractometer'
_diffrn_measurement_device_type 'XtaLAB Synergy R, HyPix'
_diffrn_measurement_method '\w scans'
_diffrn_orient_matrix_type 'CrysAlisPro convention (1999,Acta A55,543-557)'
_diffrn_orient_matrix_UB_11 0.0837842000
_diffrn_orient_matrix_UB_12 -0.0163575000
_diffrn_orient_matrix_UB_13 0.1229950000
_diffrn_orient_matrix_UB_21 -0.1382435000
_diffrn_orient_matrix_UB_22 -0.0278999000
_diffrn_orient_matrix_UB_23 -0.0334942000
_diffrn_orient_matrix_UB_31 0.1161932000
_diffrn_orient_matrix_UB_32 -0.0213811000
_diffrn_orient_matrix_UB_33 -0.0505284000
_diffrn_radiation_monochromator mirror
_diffrn_radiation_probe x-ray
_diffrn_radiation_type 'Mo K\a'
_diffrn_radiation_wavelength 0.71073
_diffrn_reflns_av_R_equivalents 0.0244
_diffrn_reflns_av_unetI/netI 0.0287
_diffrn_reflns_Laue_measured_fraction_full 0.983
_diffrn_reflns_Laue_measured_fraction_max 0.979
_diffrn_reflns_limit_h_max 4
_diffrn_reflns_limit_h_min -4
_diffrn_reflns_limit_k_max 22
_diffrn_reflns_limit_k_min -22
_diffrn_reflns_limit_l_max 6
_diffrn_reflns_limit_l_min -6
_diffrn_reflns_number 2024
_diffrn_reflns_point_group_measured_fraction_full 0.983
_diffrn_reflns_point_group_measured_fraction_max 0.979
_diffrn_reflns_theta_full 25.242
_diffrn_reflns_theta_max 26.367
_diffrn_reflns_theta_min 2.228
_diffrn_source 'micro-focus sealed X-ray tube'
_diffrn_source_type 'Mova (Mo) X-ray Source'
_exptl_absorpt_coefficient_mu 0.688
_exptl_absorpt_correction_T_max 1.00000
_exptl_absorpt_correction_T_min 0.26602
_exptl_absorpt_correction_type multi-scan
_exptl_absorpt_process_details
;
CrysAlisPro 1.171.42.67a (Rigaku Oxford Diffraction, 2022)
Empirical absorption correction using spherical harmonics,
implemented in SCALE3 ABSPACK scaling algorithm.
;
_exptl_crystal_colour orange
_exptl_crystal_colour_primary orange
_exptl_crystal_density_diffrn 1.842
_exptl_crystal_description block
_exptl_crystal_F_000 200
_exptl_crystal_size_max 0.245
_exptl_crystal_size_mid 0.115
_exptl_crystal_size_min 0.061
_refine_diff_density_max 0.371
_refine_diff_density_min -0.288
_refine_diff_density_rms 0.074
_refine_ls_extinction_method none
_refine_ls_goodness_of_fit_ref 1.085
_refine_ls_hydrogen_treatment constr
_refine_ls_matrix_type full
_refine_ls_number_parameters 55
_refine_ls_number_reflns 716
_refine_ls_number_restraints 0
_refine_ls_restrained_S_all 1.085
_refine_ls_R_factor_all 0.0352
_refine_ls_R_factor_gt 0.0311
_refine_ls_shift/su_max 0.000
_refine_ls_shift/su_mean 0.000
_refine_ls_structure_factor_coef Fsqd
_refine_ls_weighting_details 'w=1/[\s^2^(Fo^2^)+(0.0427P)^2^+0.2186P] where P=(Fo^2^+2Fc^2^)/3'
_refine_ls_weighting_scheme calc
_refine_ls_wR_factor_gt 0.0773
_refine_ls_wR_factor_ref 0.0793
_reflns_Friedel_coverage 0.000
_reflns_number_gt 651
_reflns_number_total 716
_reflns_threshold_expression 'I > 2\s(I)'
_cod_data_source_file d4ob01573h2.cif
_cod_data_source_block exp_2588_auto
_cod_database_code 7160210
_shelx_shelxl_version_number 2018/3
_chemical_oxdiff_formula C6H7N5
_chemical_oxdiff_usercomment 98K
_shelx_space_group_comment
;
The symmetry employed for this shelxl refinement is uniquely defined
by the following loop, which should always be used as a source of
symmetry information in preference to the above space-group names.
They are only intended as comments.
;
_shelx_estimated_absorpt_t_max 0.960
_shelx_estimated_absorpt_t_min 0.847
_olex2_refinement_description
;
1. Fixed Uiso
 At 1.2 times of:
  All C(H) groups
2.a Aromatic/amide H refined with riding coordinates:
 C006(H006)
;
_olex2_submission_special_instructions 'No special instructions were received'
_oxdiff_exptl_absorpt_empirical_details
;
Empirical correction (ABSPACK) includes:
- Absorption correction using spherical harmonics
- Frame scaling
;
_oxdiff_exptl_absorpt_empirical_full_max 1.805
_oxdiff_exptl_absorpt_empirical_full_min 0.375

loop_
_space_group_symop_operation_xyz
'x, y, z'
'-x+1/2, y+1/2, -z+1/2'
'-x, -y, -z'
'x-1/2, -y-1/2, z-1/2'

loop_
_atom_site_label
_atom_site_type_symbol
_atom_site_fract_x
_atom_site_fract_y
_atom_site_fract_z
_atom_site_U_iso_or_equiv
_atom_site_adp_type
_atom_site_occupancy
_atom_site_site_symmetry_order
_atom_site_calc_flag
_atom_site_refinement_flags_posn
_atom_site_refinement_flags_adp
_atom_site_refinement_flags_occupancy
_atom_site_disorder_assembly
_atom_site_disorder_group
S01 S 0.72771(12) 0.59478(2) 0.08308(9) 0.0142(2) Uani 1 1 d . . . . .
N002 N 0.6590(4) 0.64023(9) 0.5041(3) 0.0154(4) Uani 1 1 d . . . . .
N003 N 0.9298(4) 0.52254(8) 0.5584(3) 0.0143(4) Uani 1 1 d . . . . .
N004 N 0.5498(5) 0.67746(8) 0.0804(3) 0.0163(4) Uani 1 1 d . . . . .
C005 C 0.7791(5) 0.58395(11) 0.4053(3) 0.0126(4) Uani 1 1 d . . . . .
C006 C 0.5353(5) 0.69123(10) 0.3127(4) 0.0157(4) Uani 1 1 d . . . . .
H006 H 0.438900 0.736644 0.346907 0.019 Uiso 1 1 calc R U . . .

loop_
_atom_site_aniso_label
_atom_site_aniso_U_11
_atom_site_aniso_U_22
_atom_site_aniso_U_33
_atom_site_aniso_U_23
_atom_site_aniso_U_13
_atom_site_aniso_U_12
S01 0.0175(3) 0.0143(3) 0.0121(3) 0.00089(16) 0.0065(2) 0.00160(16)
N002 0.0157(8) 0.0153(8) 0.0150(9) -0.0019(6) 0.0050(6) 0.0002(6)
N003 0.0146(8) 0.0150(8) 0.0136(8) -0.0002(6) 0.0053(6) 0.0003(6)
N004 0.0169(8) 0.0139(8) 0.0188(9) 0.0004(6) 0.0067(7) 0.0005(6)
C005 0.0120(9) 0.0165(9) 0.0093(10) -0.0008(6) 0.0036(7) -0.0020(6)
C006 0.0142(9) 0.0143(9) 0.0183(11) -0.0019(7) 0.0047(7) -0.0003(7)

loop_
_atom_type_symbol
_atom_type_description
_atom_type_scat_dispersion_real
_atom_type_scat_dispersion_imag
_atom_type_scat_source
C C 0.0033 0.0016 'International Tables Vol C Tables 4.2.6.8 and 6.1.1.4'
H H 0.0000 0.0000 'International Tables Vol C Tables 4.2.6.8 and 6.1.1.4'
N N 0.0061 0.0033 'International Tables Vol C Tables 4.2.6.8 and 6.1.1.4'
S S 0.1246 0.1234 'International Tables Vol C Tables 4.2.6.8 and 6.1.1.4'

loop_
_exptl_crystal_face_index_h
_exptl_crystal_face_index_k
_exptl_crystal_face_index_l
_exptl_crystal_face_perp_dist
2 -23 -3 0.0812
1 25 1 0.0332
-2 22 4 0.0297
-2 -24 0 0.0765
4 -15 -3 0.1062
1 -3 7 0.0175
-4 15 4 0.0764
-1 3 -7 0.0429

loop_
_geom_angle_atom_site_label_1
_geom_angle_atom_site_label_2
_geom_angle_atom_site_label_3
_geom_angle
_geom_angle_site_symmetry_1
_geom_angle_site_symmetry_3
_geom_angle_publ_flag
N004 S01 C005 91.21(9) . . ?
C005 N002 C006 107.09(17) . . ?
N003 N003 C005 111.9(2) 3_766 . ?
C006 N004 S01 108.26(14) . . ?
N002 C005 S01 113.39(14) . . ?
N002 C005 N003 120.42(16) . . ?
N003 C005 S01 126.19(14) . . ?
N004 C006 N002 120.03(17) . . ?

loop_
_geom_bond_atom_site_label_1
_geom_bond_atom_site_label_2
_geom_bond_distance
_geom_bond_site_symmetry_2
_geom_bond_publ_flag
S01 N004 1.6521(16) . ?
S01 C005 1.7256(19) . ?
N002 C005 1.312(2) . ?
N002 C006 1.366(3) . ?
N003 N003 1.264(3) 3_766 ?
N003 C005 1.405(2) . ?
N004 C006 1.318(3) . ?

loop_
_exptl_oxdiff_crystal_face_indexfrac_h
_exptl_oxdiff_crystal_face_indexfrac_k
_exptl_oxdiff_crystal_face_indexfrac_l
_exptl_oxdiff_crystal_face_x
_exptl_oxdiff_crystal_face_y
_exptl_oxdiff_crystal_face_z
1.6765 -22.9755 -3.1956 0.1232 0.5163 0.8475
1.2939 24.6009 0.6609 -0.2127 -0.8874 -0.4090
-2.1730 21.8127 3.5534 -0.1018 -0.4272 -0.8984
-2.0721 -23.5497 0.1123 0.2254 0.9397 0.2571
4.1961 -15.1286 -3.3887 0.1822 -0.0445 0.9822
0.5459 -2.8964 6.9452 0.9473 -0.2273 -0.2256
-4.1258 14.8007 3.9239 -0.1052 0.0260 -0.9941
-0.5256 2.8230 -6.9601 -0.9463 0.2270 0.2303
